data_2207010
loop_
_publ_author_name
'Okabe, Nobuo'
'Muranishi, Yasunori'
'Odoko, Mamiko'

_publ_section_title
;(1,1-Cyclobutanedicarboxylato-\k^2^<i>O</i>,<i>O</i>')(2,2'-biquinoline-\k^2^<i>N</i>,<i>N</i>')palladium(II)
 monohydrate
;
_journal_coeditor_code LH6500
_journal_issue 10
_journal_name_full 'Acta Crystallographica Section E'
_journal_page_first m2060
_journal_page_last m2062
_journal_paper_doi 10.1107/S160053680502965X
_journal_volume 61
_journal_year 2005
_chemical_formula_iupac '[Pd (C6 H6 O4) (C18 H12 N2)], H2 O'
_chemical_formula_moiety 'C24 H18 N2 O4 Pd, H2 O '
_chemical_formula_sum 'C24 H20 N2 O5 Pd'
_chemical_formula_weight 522.84
_space_group_IT_number 2
_symmetry_cell_setting triclinic
_symmetry_space_group_name_Hall '-P 1'
_symmetry_space_group_name_H-M 'P -1'
_cell_angle_alpha 64.660(10)
_cell_angle_beta 80.87(2)
_cell_angle_gamma 69.070(10)
_cell_formula_units_Z 2
_cell_length_a 10.363(2)
_cell_length_b 10.438(2)
_cell_length_c 11.450(2)
_cell_measurement_reflns_used 25
_cell_measurement_temperature 296.2
_cell_measurement_theta_max 15.0
_cell_measurement_theta_min 14.9
_cell_volume 1045.5(4)
_computing_cell_refinement 'MSC/AFC Diffractometer Control Software'
_computing_data_collection
;
MSC/AFC Diffractometer Control Software  (Molecular Structure Corporation,
1992)
;
_computing_data_reduction 'TEXSAN (Molecular Structure Corporation, 2000)'
_computing_molecular_graphics 'ORTEPII (Johnson, 1976)'
_computing_publication_material 'TEXSAN (Molecular Structure Corporation, 2000)'
_computing_structure_refinement 'SHELXL97 (Sheldrick, 1997)'
_computing_structure_solution 'SIR97 (Altomare et al., 1999)'
_diffrn_measured_fraction_theta_full 1.000
_diffrn_measured_fraction_theta_max 1.000
_diffrn_measurement_device_type 'Rigaku AFC-5R'
_diffrn_measurement_method \w-2\q
_diffrn_radiation_type 'Mo K\a'
_diffrn_radiation_wavelength 0.7107
_diffrn_reflns_av_R_equivalents 0.025
_diffrn_reflns_limit_h_max 12
_diffrn_reflns_limit_h_min -13
_diffrn_reflns_limit_k_max 0
_diffrn_reflns_limit_k_min -13
_diffrn_reflns_limit_l_max 13
_diffrn_reflns_limit_l_min -14
_diffrn_reflns_number 5074
_diffrn_reflns_theta_full 27.50
_diffrn_reflns_theta_max 27.49
_diffrn_standards_decay_% 0.94
_diffrn_standards_interval_count 150
_diffrn_standards_number 3
_exptl_absorpt_coefficient_mu 0.928
_exptl_absorpt_correction_T_max 0.911
_exptl_absorpt_correction_T_min 0.846
_exptl_absorpt_correction_type psi-scan
_exptl_absorpt_process_details '(North et al., 1968)'
_exptl_crystal_colour yellow
_exptl_crystal_density_diffrn 1.661
_exptl_crystal_density_method 'not measured'
_exptl_crystal_description plate
_exptl_crystal_F_000 528.0
_exptl_crystal_size_max 0.35
_exptl_crystal_size_mid 0.15
_exptl_crystal_size_min 0.10
_refine_diff_density_max 0.32
_refine_diff_density_min -0.44
_refine_ls_extinction_coef 0.0000
_refine_ls_extinction_expression Fc^*^=kFc[1+0.001xFc^2^\l^3^/sin(2\q)]^-1/4^
_refine_ls_extinction_method SHELXL97
_refine_ls_goodness_of_fit_ref 1.223
_refine_ls_hydrogen_treatment constr
_refine_ls_number_parameters 289
_refine_ls_number_reflns 4809
_refine_ls_R_factor_gt 0.0268
_refine_ls_shift/su_max -0.0010
_refine_ls_structure_factor_coef Fsqd
_refine_ls_weighting_details 'w = 1/[\s^2^(Fo^2^) + (0.1000P)^2^] where P=(Fo^2^+2Fc^2^)/3'
_refine_ls_weighting_scheme calc
_refine_ls_wR_factor_ref 0.0753
_reflns_number_gt 4179
_reflns_number_total 4809
_reflns_threshold_expression I>2\s(I)
_cod_data_source_file lh6500.cif
_cod_data_source_block I
_cod_original_sg_symbol_Hall '-P 1         '
_cod_original_sg_symbol_H-M 'P -1         '
_cod_original_formula_sum 'C24 H20 N2 O5 Pd '
_cod_database_code 2207010

loop_
_symmetry_equiv_pos_as_xyz
x,y,z
-x,-y,-z

loop_
_atom_site_label
_atom_site_fract_x
_atom_site_fract_y
_atom_site_fract_z
_atom_site_U_iso_or_equiv
_atom_site_adp_type
_atom_site_calc_flag
_atom_site_occupancy
_atom_site_type_symbol
Pd1 0.59719(2) 0.04981(2) 0.73035(2) 0.03718(7) Uani d 1.00 Pd
O1 0.4545(2) 0.2526(2) 0.6685(2) 0.0485(4) Uani d 1.00 O
O2 0.3562(3) 0.4752(2) 0.6705(3) 0.0841(8) Uani d 1.00 O
O3 0.7284(2) 0.1440(2) 0.7417(2) 0.0521(4) Uani d 1.00 O
O4 0.7750(2) 0.3157(3) 0.7729(3) 0.0756(7) Uani d 1.00 O
O5 0.8360(4) 0.4829(5) 0.4991(3) 0.1290(10) Uani d 1.00 O
N1 0.4894(2) -0.0551(2) 0.6893(2) 0.0383(4) Uani d 1.00 N
N2 0.7446(2) -0.1512(2) 0.7653(2) 0.0405(4) Uani d 1.00 N
C2 0.5767(3) -0.1670(3) 0.6585(2) 0.0411(5) Uani d 1.00 C
C3 0.5302(3) -0.2415(3) 0.6060(2) 0.0482(6) Uani d 1.00 C
C4 0.3929(3) -0.2031(3) 0.5880(2) 0.0521(6) Uani d 1.00 C
C5 0.2977(3) -0.0904(3) 0.6237(2) 0.0484(6) Uani d 1.00 C
C6 0.1524(3) -0.0479(4) 0.6108(3) 0.0637(8) Uani d 1.00 C
C7 0.0653(3) 0.0593(4) 0.6477(3) 0.0714(9) Uani d 1.00 C
C8 0.1159(3) 0.1309(4) 0.7001(3) 0.0684(8) Uani d 1.00 C
C9 0.2551(3) 0.0943(3) 0.7153(3) 0.0557(6) Uani d 1.00 C
C10 0.3488(3) -0.0157(3) 0.6752(2) 0.0420(5) Uani d 1.00 C
C12 0.7220(3) -0.2171(3) 0.6962(2) 0.0423(5) Uani d 1.00 C
C13 0.8259(3) -0.3304(3) 0.6705(3) 0.0581(7) Uani d 1.00 C
C14 0.9527(3) -0.3809(4) 0.7219(3) 0.0687(9) Uani d 1.00 C
C15 0.9770(3) -0.3265(3) 0.8060(3) 0.0590(7) Uani d 1.00 C
C16 1.1029(3) -0.3846(4) 0.8727(4) 0.0800(10) Uani d 1.00 C
C17 1.1179(4) -0.3328(4) 0.9567(4) 0.0840(10) Uani d 1.00 C
C18 1.0111(3) -0.2198(4) 0.9799(4) 0.0726(9) Uani d 1.00 C
C19 0.8877(3) -0.1565(3) 0.9160(3) 0.0569(7) Uani d 1.00 C
C20 0.8685(3) -0.2089(3) 0.8279(3) 0.0467(5) Uani d 1.00 C
C21 0.4441(3) 0.3523(3) 0.7112(3) 0.0481(6) Uani d 1.00 C
C22 0.6928(3) 0.2561(3) 0.7747(3) 0.0466(6) Uani d 1.00 C
C23 0.5433(3) 0.3116(3) 0.8159(2) 0.0390(5) Uani d 1.00 C
C24 0.5143(3) 0.4283(3) 0.8740(2) 0.0475(6) Uani d 1.00 C
C25 0.4961(5) 0.3126(3) 1.0072(3) 0.0790(10) Uani d 1.00 C
C26 0.5095(3) 0.1995(3) 0.9513(3) 0.0506(6) Uani d 1.00 C
H3 0.5931 -0.3169 0.5834 0.0578 Uiso calc 1.00 H
H4 0.3616 -0.2514 0.5520 0.0625 Uiso calc 1.00 H
H5A 0.8154 0.4234 0.5790 0.0659 Uiso calc 1.00 H
H5B 0.7621 0.4902 0.4527 0.0659 Uiso calc 1.00 H
H6 0.1173 -0.0948 0.5765 0.0765 Uiso calc 1.00 H
H7 -0.0294 0.0861 0.6383 0.0856 Uiso calc 1.00 H
H8 0.0541 0.2047 0.7252 0.0821 Uiso calc 1.00 H
H9 0.2872 0.1417 0.7517 0.0668 Uiso calc 1.00 H
H13 0.8086 -0.3710 0.6188 0.0697 Uiso calc 1.00 H
H14 1.0243 -0.4524 0.7010 0.0825 Uiso calc 1.00 H
H16 1.1761 -0.4595 0.8579 0.0963 Uiso calc 1.00 H
H17 1.2011 -0.3731 1.0001 0.1013 Uiso calc 1.00 H
H18 1.0233 -0.1866 1.0396 0.0871 Uiso calc 1.00 H
H19 0.8175 -0.0795 0.9310 0.0683 Uiso calc 1.00 H
H24A 0.5922 0.4617 0.8677 0.0569 Uiso calc 1.00 H
H24B 0.4310 0.5130 0.8412 0.0569 Uiso calc 1.00 H
H25A 0.4064 0.3431 1.0459 0.0943 Uiso calc 1.00 H
H25B 0.5695 0.2806 1.0666 0.0943 Uiso calc 1.00 H
H26A 0.4241 0.1801 0.9534 0.0607 Uiso calc 1.00 H
H26B 0.5850 0.1066 0.9873 0.0607 Uiso calc 1.00 H

loop_
_atom_site_aniso_label
_atom_site_aniso_U_11
_atom_site_aniso_U_22
_atom_site_aniso_U_33
_atom_site_aniso_U_12
_atom_site_aniso_U_13
_atom_site_aniso_U_23
Pd1 0.03760(10) 0.03740(10) 0.04220(10) -0.01009(7) 0.00060(7) -0.02307(8)
O1 0.0520(10) 0.0418(9) 0.0570(10) -0.0043(8) -0.0148(8) -0.0283(8)
O2 0.097(2) 0.0490(10) 0.107(2) 0.0130(10) -0.053(2) -0.0440(10)
O3 0.0403(9) 0.0570(10) 0.0750(10) -0.0171(8) 0.0048(8) -0.0420(10)
O4 0.0610(10) 0.091(2) 0.116(2) -0.0420(10) 0.0170(10) -0.069(2)
O5 0.140(3) 0.168(3) 0.093(2) -0.055(3) -0.019(2) -0.056(2)
N1 0.0450(10) 0.0376(10) 0.0355(9) -0.0135(8) -0.0004(8) -0.0170(8)
N2 0.0410(10) 0.0390(10) 0.0420(10) -0.0111(8) 0.0042(8) -0.0190(8)
C2 0.0540(10) 0.0350(10) 0.0340(10) -0.0170(10) 0.0032(10) -0.0130(9)
C3 0.070(2) 0.0390(10) 0.0420(10) -0.0220(10) 0.0000(10) -0.0190(10)
C4 0.077(2) 0.0500(10) 0.0410(10) -0.0340(10) -0.0050(10) -0.0160(10)
C5 0.058(2) 0.0530(10) 0.0390(10) -0.0300(10) -0.0020(10) -0.0110(10)
C6 0.063(2) 0.083(2) 0.059(2) -0.043(2) -0.0030(10) -0.024(2)
C7 0.045(2) 0.100(3) 0.071(2) -0.031(2) -0.0010(10) -0.030(2)
C8 0.045(2) 0.085(2) 0.073(2) -0.015(2) 0.0040(10) -0.036(2)
C9 0.0470(10) 0.065(2) 0.060(2) -0.0160(10) 0.0000(10) -0.0330(10)
C10 0.0450(10) 0.0460(10) 0.0360(10) -0.0190(10) -0.0004(9) -0.0139(10)
C12 0.0500(10) 0.0370(10) 0.0400(10) -0.0150(10) 0.0039(10) -0.0163(10)
C13 0.067(2) 0.0470(10) 0.062(2) -0.0100(10) 0.0040(10) -0.0330(10)
C14 0.056(2) 0.056(2) 0.088(2) -0.0010(10) 0.010(2) -0.041(2)
C15 0.0420(10) 0.053(2) 0.074(2) -0.0060(10) 0.0020(10) -0.0270(10)
C16 0.042(2) 0.073(2) 0.115(3) 0.0020(10) -0.010(2) -0.041(2)
C17 0.047(2) 0.088(3) 0.105(3) -0.005(2) -0.021(2) -0.034(2)
C18 0.057(2) 0.084(2) 0.078(2) -0.018(2) -0.014(2) -0.032(2)
C19 0.0470(10) 0.063(2) 0.062(2) -0.0120(10) -0.0060(10) -0.0300(10)
C20 0.0380(10) 0.0460(10) 0.0530(10) -0.0100(10) 0.0020(10) -0.0200(10)
C21 0.0540(10) 0.0400(10) 0.0540(10) -0.0100(10) -0.0070(10) -0.0240(10)
C22 0.0500(10) 0.0490(10) 0.0500(10) -0.0210(10) 0.0000(10) -0.0260(10)
C23 0.0490(10) 0.0340(10) 0.0400(10) -0.0148(10) -0.0009(9) -0.0185(9)
C24 0.066(2) 0.0380(10) 0.0460(10) -0.0190(10) 0.0000(10) -0.0230(10)
C25 0.144(3) 0.051(2) 0.047(2) -0.039(2) 0.012(2) -0.0240(10)
C26 0.070(2) 0.0380(10) 0.0460(10) -0.0230(10) 0.0050(10) -0.0170(10)

loop_
_atom_type_symbol
_atom_type_description
_atom_type_scat_dispersion_real
_atom_type_scat_dispersion_imag
_atom_type_scat_source
C C 0.003 0.002
;International Tables for Crystallography
(1992, Vol. C, Tables 4.2.6.8 and 6.1.1.4)
;
H H 0.000 0.000
;International Tables for Crystallography
(1992, Vol. C, Table 6.1.1.4)
;
O O 0.011 0.006
;International Tables for Crystallography
(1992, Vol. C, Tables 4.2.6.8 and 6.1.1.4)
;
N N 0.006 0.003
;International Tables for Crystallography
(1992, Vol. C, Tables 4.2.6.8 and 6.1.1.4)
;
Pd Pd -0.999 1.007
;International Tables for Crystallography
(1992, Vol. C, Tables 4.2.6.8 and 6.1.1.4)
;

loop_
_geom_angle_atom_site_label_1
_geom_angle_atom_site_label_2
_geom_angle_atom_site_label_3
_geom_angle
_geom_angle_publ_flag
O1 PD1 O3 88.20(8) no
O1 PD1 N1 96.49(9) no
O1 PD1 N2 171.53(9) no
O3 PD1 N1 168.17(8) no
O3 PD1 N2 93.51(9) no
N1 PD1 N2 80.31(9) no
PD1 O1 C21 123.2(2) no
PD1 O3 C22 123.9(2) no
H5A O5 H5B 98.5 no
PD1 N1 C2 110.1(2) no
PD1 N1 C10 129.4(2) no
C2 N1 C10 119.9(3) no
PD1 N2 C12 110.70(10) no
PD1 N2 C20 128.5(2) no
C12 N2 C20 119.7(2) no
N1 C2 C3 121.9(2) no
N1 C2 C12 115.9(3) no
C3 C2 C12 122.0(2) no
C2 C3 C4 119.7(3) no
C2 C3 H3 120.2 no
C4 C3 H3 120.2 no
C3 C4 C5 120.1(3) no
C3 C4 H4 119.9 no
C5 C4 H4 119.9 no
C4 C5 C6 122.9(4) no
C4 C5 C10 118.7(3) no
C6 C5 C10 118.5(3) no
C5 C6 C7 120.8(4) no
C5 C6 H6 119.6 no
C7 C6 H6 119.6 no
C6 C7 C8 120.6(3) no
C6 C7 H7 119.7 no
C8 C7 H7 119.7 no
C7 C8 C9 121.3(3) no
C7 C8 H8 119.3 no
C9 C8 H8 119.3 no
C8 C9 C10 119.3(4) no
C8 C9 H9 120.4 no
C10 C9 H9 120.4 no
N1 C10 C5 119.7(2) no
N1 C10 C9 120.7(3) no
C5 C10 C9 119.6(3) no
N2 C12 C2 114.4(2) no
N2 C12 C13 122.2(3) no
C2 C12 C13 123.3(3) no
C12 C13 C14 119.1(4) no
C12 C13 H13 120.5 no
C14 C13 H13 120.5 no
C13 C14 C15 120.6(3) no
C13 C14 H14 119.7 no
C15 C14 H14 119.7 no
C14 C15 C16 123.5(3) no
C14 C15 C20 118.3(3) no
C16 C15 C20 118.2(4) no
C15 C16 C17 120.8(3) no
C15 C16 H16 119.6 no
C17 C16 H16 119.6 no
C16 C17 C18 121.0(4) no
C16 C17 H17 119.5 no
C18 C17 H17 119.5 no
C17 C18 C19 120.9(4) no
C17 C18 H18 119.5 no
C19 C18 H18 119.5 no
C18 C19 C20 119.4(3) no
C18 C19 H19 120.3 no
C20 C19 H19 120.3 no
N2 C20 C15 119.5(3) no
N2 C20 C19 120.9(2) no
C15 C20 C19 119.6(3) no
O1 C21 O2 121.2(3) no
O1 C21 C23 118.4(2) no
O2 C21 C23 120.4(3) no
O3 C22 O4 121.5(3) no
O3 C22 C23 117.6(3) no
O4 C22 C23 120.8(3) no
C21 C23 C22 111.0(2) no
C21 C23 C24 115.7(2) no
C21 C23 C26 112.7(2) no
C22 C23 C24 114.5(3) no
C22 C23 C26 112.4(2) no
C24 C23 C26 88.9(2) no
C23 C24 C25 90.2(2) no
C23 C24 H24A 113.6 no
C23 C24 H24B 113.6 no
C25 C24 H24A 113.6 no
C25 C24 H24B 113.6 no
H24A C24 H24B 110.9 no
C24 C25 C26 91.3(2) no
C24 C25 H25A 113.4 no
C24 C25 H25B 113.4 no
C26 C25 H25A 113.4 no
C26 C25 H25B 113.4 no
H25A C25 H25B 110.7 no
C23 C26 C25 89.1(2) no
C23 C26 H26A 113.8 no
C23 C26 H26B 113.8 no
C25 C26 H26A 113.8 no
C25 C26 H26B 113.8 no
H26A C26 H26B 111.0 no

loop_
_geom_bond_atom_site_label_1
_geom_bond_atom_site_label_2
_geom_bond_distance
_geom_bond_publ_flag
PD1 O1 1.995(2) no
PD1 O3 1.988(3) no
PD1 N1 2.037(3) no
PD1 N2 2.020(2) no
O1 C21 1.293(4) no
O2 C21 1.216(3) no
O3 C22 1.294(4) no
O4 C22 1.215(5) no
O5 H5A 0.903 no
O5 H5B 0.963 no
N1 C2 1.343(3) no
N1 C10 1.381(3) no
N2 C12 1.339(4) no
N2 C20 1.376(3) no
C2 C3 1.399(5) no
C2 C12 1.476(4) no
C3 C4 1.358(5) no
C3 H3 0.930 no
C4 C5 1.406(4) no
C4 H4 0.930 no
C5 C6 1.423(4) no
C5 C10 1.423(5) no
C6 C7 1.344(6) no
C6 H6 0.930 no
C7 C8 1.399(7) no
C7 H7 0.930 no
C8 C9 1.374(4) no
C8 H8 0.930 no
C9 C10 1.409(4) no
C9 H9 0.930 no
C12 C13 1.390(4) no
C13 C14 1.355(5) no
C13 H13 0.930 no
C14 C15 1.400(6) no
C14 H14 0.930 no
C15 C16 1.418(5) no
C15 C20 1.422(4) no
C16 C17 1.339(8) no
C16 H16 0.930 no
C17 C18 1.389(5) no
C17 H17 0.930 no
C18 C19 1.373(5) no
C18 H18 0.930 no
C19 C20 1.404(6) no
C19 H19 0.930 no
C21 C23 1.522(4) no
C22 C23 1.523(3) no
C23 C24 1.543(4) no
C23 C26 1.569(3) no
C24 C25 1.522(4) no
C24 H24A 0.970 no
C24 H24B 0.970 no
C25 C26 1.525(6) no
C25 H25A 0.970 no
C25 H25B 0.970 no
C26 H26A 0.970 no
C26 H26B 0.970 no

loop_
_geom_contact_atom_site_label_1
_geom_contact_atom_site_label_2
_geom_contact_distance
_geom_contact_site_symmetry_2
PD1 C4 3.296(3) 2_656
O1 C3 3.172(4) 2_656
O1 C4 3.262(4) 2_656
O1 O5 3.425(4) 2_666
O2 O5 2.794(6) 2_666
O2 C4 3.225(4) 1_565
O2 C16 3.552(5) 1_465
O3 C7 3.398(4) 1_655
O4 C18 3.451(5) 2_757
O4 C8 3.532(4) 1_655
O4 C17 3.544(6) 2_757
O4 C13 3.576(5) 1_565
O5 C13 3.276(7) 1_565
O5 C14 3.348(5) 2_756
O5 C21 3.505(5) 2_666
O5 O5 3.548(9) 2_766
N1 C25 3.347(3) 2_657
N1 C3 3.444(3) 2_656
N1 C4 3.554(3) 2_656
C2 C25 3.529(4) 2_657
C2 C10 3.566(3) 2_656
C3 C24 3.538(3) 1_545
C3 C10 3.587(3) 2_656
C24 C25 3.476(6) 2_667

loop_
_geom_hbond_atom_site_label_D
_geom_hbond_atom_site_label_H
_geom_hbond_atom_site_label_A
_geom_hbond_site_symmetry_A
_geom_hbond_distance_DH
_geom_hbond_distance_HA
_geom_hbond_distance_DA
_geom_hbond_angle_DHA
_geom_hbond_publ_flag
O5 H5A O4 . 0.90 2.07 2.958(4) 169.00 yes
O5 H5B O2 2_666 0.96 1.85 2.794(6) 166.3 yes

loop_
_geom_torsion_atom_site_label_1
_geom_torsion_atom_site_label_2
_geom_torsion_atom_site_label_3
_geom_torsion_atom_site_label_4
_geom_torsion
_geom_torsion_publ_flag
PD1 O1 C21 O2 179.5(2) no
PD1 O1 C21 C23 -1.5(3) no
PD1 O3 C22 O4 -175.5(2) no
PD1 O3 C22 C23 4.3(3) no
PD1 N1 C2 C3 -169.4(2) no
PD1 N1 C2 C12 16.9(2) no
PD1 N1 C10 C5 168.7(2) no
PD1 N1 C10 C9 -13.4(3) no
PD1 N2 C12 C2 -24.4(2) no
PD1 N2 C12 C13 159.8(2) no
PD1 N2 C20 C15 -158.9(2) no
PD1 N2 C20 C19 23.0(3) no
O1 PD1 O3 C22 35.1(2) no
O1 PD1 N1 C2 148.90(10) no
O1 PD1 N1 C10 -22.8(2) no
O1 C21 C23 C22 54.4(3) no
O1 C21 C23 C24 -173.0(2) no
O1 C21 C23 C26 -72.7(3) no
O2 C21 C23 C22 -126.6(3) no
O2 C21 C23 C24 6.0(4) no
O2 C21 C23 C26 106.2(3) no
O3 PD1 O1 C21 -36.5(2) no
O3 PD1 N1 C2 36.0(4) no
O3 PD1 N1 C10 -135.7(3) no
O3 PD1 N2 C12 -143.7(2) no
O3 PD1 N2 C20 23.8(2) no
O3 C22 C23 C21 -55.9(3) no
O3 C22 C23 C24 170.9(2) no
O3 C22 C23 C26 71.4(3) no
O4 C22 C23 C21 123.9(3) no
O4 C22 C23 C24 -9.3(3) no
O4 C22 C23 C26 -108.8(3) no
N1 PD1 O1 C21 154.4(2) no
N1 PD1 O3 C22 148.7(3) no
N1 PD1 N2 C12 26.2(2) no
N1 PD1 N2 C20 -166.4(2) no
N1 C2 C3 C4 -1.6(3) no
N1 C2 C12 N2 4.9(3) no
N1 C2 C12 C13 -179.3(2) no
N1 C10 C5 C4 -0.1(3) no
N1 C10 C5 C6 179.7(2) no
N1 C10 C9 C8 -179.9(2) no
N2 PD1 O3 C22 -153.2(2) no
N2 PD1 N1 C2 -23.20(10) no
N2 PD1 N1 C10 165.1(2) no
N2 C12 C2 C3 -168.8(2) no
N2 C12 C13 C14 3.1(4) no
N2 C20 C15 C14 -0.8(4) no
N2 C20 C15 C16 -179.5(3) no
N2 C20 C19 C18 178.0(3) no
C2 N1 C10 C5 -2.3(3) no
C2 N1 C10 C9 175.6(2) no
C2 C3 C4 C5 -0.9(3) no
C2 C12 N2 C20 166.9(2) no
C2 C12 C13 C14 -172.3(2) no
C3 C2 N1 C10 3.2(3) no
C3 C2 C12 C13 7.0(3) no
C3 C4 C5 C6 -178.2(2) no
C3 C4 C5 C10 1.7(3) no
C4 C3 C2 C12 171.7(2) no
C4 C5 C6 C7 179.2(3) no
C4 C5 C10 C9 -178.0(2) no
C5 C6 C7 C8 -0.3(4) no
C5 C10 C9 C8 -2.0(4) no
C6 C5 C10 C9 1.8(3) no
C6 C7 C8 C9 0.1(5) no
C7 C6 C5 C10 -0.6(4) no
C7 C8 C9 C10 1.1(4) no
C10 N1 C2 C12 -170.5(2) no
C12 N2 C20 C15 7.6(3) no
C12 N2 C20 C19 -170.5(2) no
C12 C13 C14 C15 3.9(4) no
C13 C12 N2 C20 -8.9(3) no
C13 C14 C15 C16 173.7(3) no
C13 C14 C15 C20 -4.9(4) no
C14 C15 C16 C17 -176.8(3) no
C14 C15 C20 C19 177.3(3) no
C15 C16 C17 C18 -0.7(6) no
C15 C20 C19 C18 -0.1(4) no
C16 C15 C20 C19 -1.4(4) no
C16 C17 C18 C19 -0.9(6) no
C17 C16 C15 C20 1.8(5) no
C17 C18 C19 C20 1.3(5) no
C21 C23 C24 C25 120.1(3) no
C21 C23 C26 C25 -122.8(3) no
C22 C23 C24 C25 -108.9(3) no
C22 C23 C26 C25 110.8(3) no
C23 C24 C25 C26 -5.5(3) no
C23 C26 C25 C24 5.4(3) no
C24 C23 C26 C25 -5.3(2) no
C25 C24 C23 C26 5.3(3) no
C25 C24 C23 C26 5.3(3) no
